data_1555021
loop_
_publ_author_name
'Lewis, Robert S.'
'Garza, Christopher J.'
'Dang, Ann T.'
'Pedro, Te Kie A.'
'Chain, William J.'

_publ_section_title
;
 Michael Additions of Highly Basic Enolates to ortho-Quinone Methides.
;
_journal_issue 9
_journal_name_full 'Organic letters'
_journal_page_first 2278
_journal_page_last 2281
_journal_paper_doi 10.1021/acs.orglett.5b00972
_journal_volume 17
_journal_year 2015
_chemical_formula_moiety 'C19 H18 O2'
_chemical_formula_sum 'C19 H18 O2'
_chemical_formula_weight 278.35
_chemical_name_systematic 6-((2-hydroxyphenyl)(phenyl)methyl)cyclohex-2-enone
_space_group_IT_number 33
_space_group_name_Hall 'P 2c -2n'
_space_group_name_H-M_alt 'P n a 21'
_symmetry_cell_setting orthorhombic
_symmetry_Int_Tables_number 33
_symmetry_space_group_name_Hall 'P 2c -2n'
_symmetry_space_group_name_H-M 'P n a 21'
_atom_sites_solution_hydrogens geom
_atom_sites_solution_primary direct
_atom_sites_solution_secondary difmap
_cell_angle_alpha 90.0000
_cell_angle_beta 90.0000
_cell_angle_gamma 90.0000
_cell_formula_units_Z 4
_cell_length_a 12.910(5)
_cell_length_b 9.664(5)
_cell_length_c 12.157(6)
_cell_measurement_reflns_used 2039
_cell_measurement_temperature 293
_cell_measurement_theta_max 27.50
_cell_measurement_theta_min 2.30
_cell_volume 1516.7(12)
_computing_cell_refinement 'CrystalClear-SM Expert 2.0 r14'
_computing_data_collection 'CrystalClear-SM Expert 2.0 r14 (Rigaku, 2011)'
_computing_data_reduction 'CrystalClear-SM Expert 2.0 r14'
_computing_molecular_graphics 'CrystalStructure 4.0'
_computing_publication_material 'CrystalStructure 4.0 (Rigaku, 2010)'
_computing_structure_refinement 'SHELXL97 (Sheldrick, 1997)'
_computing_structure_solution 'SHELXS97 (Sheldrick, 1997)'
_diffrn_ambient_temperature 293
_diffrn_detector_area_resol_mean 7.314
_diffrn_measured_fraction_theta_full 0.986
_diffrn_measured_fraction_theta_max 0.986
_diffrn_measurement_device_type 'Rigaku Mercury70 CCD'
_diffrn_measurement_method \w
_diffrn_radiation_probe x-ray
_diffrn_radiation_type 'Mo K\a'
_diffrn_radiation_wavelength 0.71075
_diffrn_reflns_av_R_equivalents 0.0377
_diffrn_reflns_limit_h_max 16
_diffrn_reflns_limit_h_min -12
_diffrn_reflns_limit_k_max 12
_diffrn_reflns_limit_k_min -11
_diffrn_reflns_limit_l_max 15
_diffrn_reflns_limit_l_min -14
_diffrn_reflns_number 5792
_diffrn_reflns_theta_full 27.45
_diffrn_reflns_theta_max 27.45
_diffrn_standards_number 0
_exptl_absorpt_coefficient_mu 0.078
_exptl_absorpt_correction_T_max 0.958
_exptl_absorpt_correction_T_min 0.539
_exptl_absorpt_correction_type multi-scan
_exptl_absorpt_process_details 'Jacobson, R. (1998) Private communication'
_exptl_crystal_colour colorless
_exptl_crystal_density_diffrn 1.219
_exptl_crystal_density_method 'not measured'
_exptl_crystal_description prism
_exptl_crystal_F_000 592.00
_exptl_crystal_recrystallization_method 'Diethyl ether evaporation'
_exptl_crystal_size_max 1.00
_exptl_crystal_size_mid 0.55
_exptl_crystal_size_min 0.55
_refine_diff_density_max 0.160
_refine_diff_density_min -0.190
_refine_ls_extinction_method none
_refine_ls_goodness_of_fit_ref 0.845
_refine_ls_hydrogen_treatment constr
_refine_ls_number_parameters 190
_refine_ls_number_reflns 3108
_refine_ls_number_restraints 1
_refine_ls_R_factor_gt 0.0567
_refine_ls_shift/su_max 0.001
_refine_ls_structure_factor_coef Fsqd
_refine_ls_weighting_details 'w = 1/[\s^2^(Fo^2^)+(0.1000P)^2^+0.0000P] where P=(Fo^2^+2Fc^2^)/3'
_refine_ls_weighting_scheme calc
_refine_ls_wR_factor_ref 0.1731
_reflns_number_gt 1946
_reflns_number_total 3108
_reflns_threshold_expression F^2^>2.0\s(F^2^)
_cod_data_source_file ol5b00972_si_002.cif
_cod_data_source_block '__PhCyene4'
_cod_database_code 1555021

loop_
_symmetry_equiv_pos_site_id
_symmetry_equiv_pos_as_xyz
1 +X,+Y,+Z
2 1/2-X,1/2+Y,1/2+Z
3 1/2+X,1/2-Y,+Z
4 -X,-Y,1/2+Z

loop_
_atom_site_label
_atom_site_type_symbol
_atom_site_fract_x
_atom_site_fract_y
_atom_site_fract_z
_atom_site_U_iso_or_equiv
_atom_site_adp_type
_atom_site_occupancy
_atom_site_symmetry_multiplicity
_atom_site_calc_flag
_atom_site_refinement_flags
O(2) O 0.78154(17) 0.3369(3) 0.8960(2) 0.0864(8) Uani 1.00 4 d .
O(9) O 0.6769(2) 0.0895(3) 0.4774(2) 0.0916(8) Uani 1.00 4 d .
C(1) C 0.7784(2) 0.1560(3) 0.7158(2) 0.0514(6) Uani 1.00 4 d .
C(3) C 0.7182(3) 0.1895(3) 0.5212(3) 0.0664(8) Uani 1.00 4 d .
C(4) C 0.8692(2) 0.1620(3) 0.7962(2) 0.0522(6) Uani 1.00 4 d .
C(5) C 0.9574(2) 0.0778(3) 0.7854(3) 0.0660(7) Uani 1.00 4 d .
C(6) C 0.7111(2) 0.0284(3) 0.7317(2) 0.0527(6) Uani 1.00 4 d .
C(7) C 0.8134(2) 0.1744(3) 0.5934(3) 0.0578(6) Uani 1.00 4 d .
C(8) C 0.7466(3) -0.1060(3) 0.7167(3) 0.0719(8) Uani 1.00 4 d .
C(10) C 1.0379(3) 0.0839(3) 0.8615(3) 0.0750(9) Uani 1.00 4 d .
C(11) C 0.8664(2) 0.2523(3) 0.8851(2) 0.0566(6) Uani 1.00 4 d .
C(12) C 0.8815(3) 0.3043(4) 0.5776(3) 0.0823(10) Uani 1.00 4 d .
C(13) C 0.5807(3) -0.2012(4) 0.7681(3) 0.0773(9) Uani 1.00 4 d .
C(14) C 0.6095(2) 0.0438(3) 0.7667(3) 0.0625(7) Uani 1.00 4 d .
C(15) C 0.5454(3) -0.0700(4) 0.7845(3) 0.0757(9) Uani 1.00 4 d .
C(16) C 1.0322(3) 0.1738(3) 0.9493(3) 0.0743(9) Uani 1.00 4 d .
C(17) C 0.9470(2) 0.2583(3) 0.9608(3) 0.0671(8) Uani 1.00 4 d .
C(18) C 0.6825(4) -0.2195(3) 0.7337(4) 0.0845(11) Uani 1.00 4 d .
C(19) C 0.7218(4) 0.4407(5) 0.5458(4) 0.1072(15) Uani 1.00 4 d .
C(20) C 0.8237(4) 0.4386(4) 0.5999(4) 0.1005(14) Uani 1.00 4 d .
C(21) C 0.6745(4) 0.3272(4) 0.5099(3) 0.0899(12) Uani 1.00 4 d .
H(1) H 0.7344 0.2358 0.7329 0.062 Uiso 1.00 4 calc R
H(2) H 0.7885 0.3857 0.9507 0.104 Uiso 1.00 4 calc R
H(5) H 0.9620 0.0168 0.7264 0.079 Uiso 1.00 4 calc R
H(7) H 0.8525 0.0924 0.5703 0.069 Uiso 1.00 4 calc R
H(8) H 0.8147 -0.1203 0.6947 0.086 Uiso 1.00 4 calc R
H(10) H 1.0956 0.0273 0.8530 0.090 Uiso 1.00 4 calc R
H(12A) H 0.9406 0.2985 0.6267 0.099 Uiso 1.00 4 calc R
H(12B) H 0.9075 0.3057 0.5028 0.099 Uiso 1.00 4 calc R
H(13) H 0.5376 -0.2769 0.7797 0.093 Uiso 1.00 4 calc R
H(14) H 0.5835 0.1323 0.7786 0.075 Uiso 1.00 4 calc R
H(15) H 0.4776 -0.0562 0.8078 0.091 Uiso 1.00 4 calc R
H(16) H 1.0856 0.1774 1.0005 0.089 Uiso 1.00 4 calc R
H(17) H 0.9433 0.3198 1.0196 0.080 Uiso 1.00 4 calc R
H(18) H 0.7079 -0.3083 0.7221 0.101 Uiso 1.00 4 calc R
H(19) H 0.6888 0.5254 0.5363 0.129 Uiso 1.00 4 calc R
H(20A) H 0.8146 0.4497 0.6786 0.121 Uiso 1.00 4 calc R
H(20B) H 0.8648 0.5158 0.5735 0.121 Uiso 1.00 4 calc R
H(21) H 0.6104 0.3365 0.4759 0.108 Uiso 1.00 4 calc R

loop_
_atom_site_aniso_label
_atom_site_aniso_U_11
_atom_site_aniso_U_22
_atom_site_aniso_U_33
_atom_site_aniso_U_12
_atom_site_aniso_U_13
_atom_site_aniso_U_23
O(2) 0.0507(12) 0.1186(19) 0.0898(17) 0.0108(12) -0.0036(11) -0.0429(15)
O(9) 0.1041(20) 0.0893(16) 0.0815(18) -0.0155(13) -0.0258(14) -0.0176(14)
C(1) 0.0483(14) 0.0502(12) 0.0557(15) 0.0005(9) -0.0033(11) -0.0010(12)
C(3) 0.076(2) 0.0706(17) 0.0523(16) -0.0026(15) -0.0029(13) -0.0025(14)
C(4) 0.0479(13) 0.0519(12) 0.0569(15) -0.0025(9) -0.0015(11) 0.0074(12)
C(5) 0.0593(16) 0.0572(14) 0.081(2) 0.0047(12) -0.0061(15) -0.0010(15)
C(6) 0.0545(14) 0.0523(13) 0.0512(14) -0.0018(10) -0.0021(11) 0.0000(12)
C(7) 0.0589(16) 0.0597(15) 0.0548(16) -0.0003(12) -0.0004(13) -0.0011(14)
C(8) 0.0738(20) 0.0574(15) 0.085(2) 0.0011(14) 0.0019(18) -0.0124(16)
C(10) 0.0566(17) 0.0653(16) 0.103(3) 0.0067(14) -0.0163(17) -0.0001(19)
C(11) 0.0448(14) 0.0703(16) 0.0548(15) -0.0046(12) 0.0049(11) -0.0018(14)
C(12) 0.084(2) 0.098(3) 0.065(2) -0.0257(20) -0.0010(17) 0.0149(20)
C(13) 0.091(3) 0.0726(19) 0.068(2) -0.0248(17) -0.0081(18) 0.0035(17)
C(14) 0.0562(15) 0.0626(15) 0.0686(18) -0.0020(12) 0.0033(13) 0.0017(15)
C(15) 0.0666(19) 0.081(2) 0.080(2) -0.0125(15) 0.0023(17) 0.0072(18)
C(16) 0.0557(17) 0.088(2) 0.079(2) -0.0073(15) -0.0191(15) 0.0120(19)
C(17) 0.0605(16) 0.0858(19) 0.0550(17) -0.0140(14) -0.0018(14) -0.0006(16)
C(18) 0.114(3) 0.0524(16) 0.087(3) -0.0056(17) -0.015(2) -0.0080(17)
C(19) 0.155(4) 0.076(2) 0.091(3) 0.021(3) -0.029(3) 0.007(2)
C(20) 0.146(4) 0.069(2) 0.087(3) -0.027(2) -0.009(3) 0.012(2)
C(21) 0.105(3) 0.089(2) 0.076(2) 0.016(2) -0.029(2) 0.005(2)

loop_
_atom_type_symbol
_atom_type_description
_atom_type_scat_dispersion_real
_atom_type_scat_dispersion_imag
_atom_type_scat_source
C C 0.003 0.002
;
International Tables for Crystallography
(1992, Vol. C, Tables 4.2.6.8 and 6.1.1.4)
;
H H 0.000 0.000
;
International Tables for Crystallography
(1992, Vol. C, Table 6.1.1.4)
;
O O 0.011 0.006
;
International Tables for Crystallography
(1992, Vol. C, Tables 4.2.6.8 and 6.1.1.4)
;

loop_
_geom_angle_atom_site_label_1
_geom_angle_atom_site_label_2
_geom_angle_atom_site_label_3
_geom_angle
_geom_angle_publ_flag
C(4) C(1) C(6) 112.9(2) yes
C(4) C(1) C(7) 112.5(2) yes
C(6) C(1) C(7) 112.2(2) yes
O(9) C(3) C(7) 121.9(3) yes
O(9) C(3) C(21) 120.9(3) yes
C(7) C(3) C(21) 117.2(3) yes
C(1) C(4) C(5) 122.6(3) yes
C(1) C(4) C(11) 120.1(2) yes
C(5) C(4) C(11) 117.2(3) yes
C(4) C(5) C(10) 121.2(3) yes
C(1) C(6) C(8) 123.5(3) yes
C(1) C(6) C(14) 119.5(2) yes
C(8) C(6) C(14) 116.9(3) yes
C(1) C(7) C(3) 109.1(2) yes
C(1) C(7) C(12) 112.0(2) yes
C(3) C(7) C(12) 108.1(3) yes
C(6) C(8) C(18) 121.5(3) yes
C(5) C(10) C(16) 120.1(3) yes
O(2) C(11) C(4) 118.0(2) yes
O(2) C(11) C(17) 120.5(3) yes
C(4) C(11) C(17) 121.5(3) yes
C(7) C(12) C(20) 113.1(3) yes
C(15) C(13) C(18) 118.6(3) yes
C(6) C(14) C(15) 121.6(3) yes
C(13) C(15) C(14) 120.9(3) yes
C(10) C(16) C(17) 119.7(3) yes
C(11) C(17) C(16) 120.3(3) yes
C(8) C(18) C(13) 120.5(3) yes
C(20) C(19) C(21) 123.1(4) yes
C(12) C(20) C(19) 111.8(4) yes
C(3) C(21) C(19) 123.2(4) yes
C(11) O(2) H(2) 109.475 yes
C(4) C(1) H(1) 106.230 yes
C(6) C(1) H(1) 106.221 yes
C(7) C(1) H(1) 106.226 yes
C(4) C(5) H(5) 119.425 yes
C(10) C(5) H(5) 119.423 yes
C(1) C(7) H(7) 109.195 yes
C(3) C(7) H(7) 109.194 yes
C(12) C(7) H(7) 109.195 yes
C(6) C(8) H(8) 119.268 yes
C(18) C(8) H(8) 119.257 yes
C(5) C(10) H(10) 119.939 yes
C(16) C(10) H(10) 119.958 yes
C(7) C(12) H(12A) 108.963 yes
C(7) C(12) H(12B) 108.959 yes
C(20) C(12) H(12A) 108.967 yes
C(20) C(12) H(12B) 108.966 yes
H(12A) C(12) H(12B) 107.760 yes
C(15) C(13) H(13) 120.714 yes
C(18) C(13) H(13) 120.714 yes
C(6) C(14) H(14) 119.174 yes
C(15) C(14) H(14) 119.178 yes
C(13) C(15) H(15) 119.536 yes
C(14) C(15) H(15) 119.538 yes
C(10) C(16) H(16) 120.159 yes
C(17) C(16) H(16) 120.176 yes
C(11) C(17) H(17) 119.826 yes
C(16) C(17) H(17) 119.829 yes
C(8) C(18) H(18) 119.762 yes
C(13) C(18) H(18) 119.754 yes
C(20) C(19) H(19) 118.453 yes
C(21) C(19) H(19) 118.455 yes
C(12) C(20) H(20A) 109.265 yes
C(12) C(20) H(20B) 109.261 yes
C(19) C(20) H(20A) 109.271 yes
C(19) C(20) H(20B) 109.266 yes
H(20A) C(20) H(20B) 107.941 yes
C(3) C(21) H(21) 118.399 yes
C(19) C(21) H(21) 118.395 yes

loop_
_geom_bond_atom_site_label_1
_geom_bond_atom_site_label_2
_geom_bond_distance
_geom_bond_publ_flag
O(2) C(11) 1.374(4) yes
O(9) C(3) 1.225(4) yes
C(1) C(4) 1.527(4) yes
C(1) C(6) 1.521(4) yes
C(1) C(7) 1.565(4) yes
C(3) C(7) 1.518(4) yes
C(3) C(21) 1.452(5) yes
C(4) C(5) 1.405(4) yes
C(4) C(11) 1.389(4) yes
C(5) C(10) 1.393(5) yes
C(6) C(8) 1.389(4) yes
C(6) C(14) 1.387(4) yes
C(7) C(12) 1.544(5) yes
C(8) C(18) 1.389(5) yes
C(10) C(16) 1.379(5) yes
C(11) C(17) 1.390(4) yes
C(12) C(20) 1.521(6) yes
C(13) C(15) 1.362(5) yes
C(13) C(18) 1.390(6) yes
C(14) C(15) 1.392(5) yes
C(16) C(17) 1.377(5) yes
C(19) C(20) 1.472(8) yes
C(19) C(21) 1.328(6) yes
O(2) H(2) 0.820 yes
C(1) H(1) 0.980 yes
C(5) H(5) 0.930 yes
C(7) H(7) 0.980 yes
C(8) H(8) 0.930 yes
C(10) H(10) 0.930 yes
C(12) H(12A) 0.970 yes
C(12) H(12B) 0.970 yes
C(13) H(13) 0.930 yes
C(14) H(14) 0.930 yes
C(15) H(15) 0.930 yes
C(16) H(16) 0.930 yes
C(17) H(17) 0.930 yes
C(18) H(18) 0.930 yes
C(19) H(19) 0.930 yes
C(20) H(20A) 0.970 yes
C(20) H(20B) 0.970 yes
C(21) H(21) 0.930 yes

loop_
_geom_contact_atom_site_label_1
_geom_contact_atom_site_label_2
_geom_contact_distance
_geom_contact_publ_flag
_geom_contact_site_symmetry_2
O(2) C(1) 2.803(4) yes .
O(9) C(1) 3.245(4) yes .
O(9) C(6) 3.178(4) yes .
O(9) C(8) 3.583(5) yes .
O(9) C(12) 3.574(5) yes .
O(9) C(19) 3.542(5) yes .
C(1) C(19) 3.518(6) yes .
C(1) C(20) 3.128(5) yes .
C(1) C(21) 3.287(5) yes .
C(3) C(6) 2.996(4) yes .
C(3) C(14) 3.586(5) yes .
C(3) C(20) 2.927(5) yes .
C(4) C(8) 3.185(4) yes .
C(4) C(12) 2.996(5) yes .
C(4) C(14) 3.561(4) yes .
C(4) C(16) 2.811(4) yes .
C(5) C(6) 3.281(4) yes .
C(5) C(7) 3.126(5) yes .
C(5) C(8) 3.355(5) yes .
C(5) C(12) 3.483(5) yes .
C(5) C(17) 2.759(5) yes .
C(6) C(11) 3.490(4) yes .
C(6) C(13) 2.820(5) yes .
C(7) C(8) 3.214(4) yes .
C(7) C(19) 2.891(6) yes .
C(8) C(15) 2.746(5) yes .
C(10) C(11) 2.762(4) yes .
C(12) C(21) 2.805(6) yes .
C(14) C(18) 2.742(5) yes .
O(2) O(9) 2.688(4) yes 2_655
O(2) C(10) 3.265(4) yes 3_455
O(2) C(16) 3.285(4) yes 3_455
O(9) O(2) 2.688(4) yes 2_644
O(9) C(11) 3.492(4) yes 2_644
O(9) C(17) 3.584(4) yes 2_644
C(10) O(2) 3.265(4) yes 3_555
C(11) O(9) 3.492(4) yes 2_655
C(16) O(2) 3.285(4) yes 3_555
C(17) O(9) 3.584(4) yes 2_655
O(2) H(1) 2.2933 yes .
O(2) H(14) 3.5339 yes .
O(2) H(17) 2.5773 yes .
O(2) H(20A) 2.8902 yes .
O(9) H(1) 3.4922 yes .
O(9) H(7) 2.5325 yes .
O(9) H(21) 2.5366 yes .
C(1) H(5) 2.7278 yes .
C(1) H(8) 2.7227 yes .
C(1) H(12A) 2.7308 yes .
C(1) H(12B) 3.4026 yes .
C(1) H(14) 2.6403 yes .
C(1) H(20A) 2.9116 yes .
C(3) H(1) 2.6204 yes .
C(3) H(12A) 3.3172 yes .
C(3) H(12B) 2.6996 yes .
C(3) H(19) 3.2739 yes .
C(3) H(20A) 3.3962 yes .
C(4) H(2) 3.0476 yes .
C(4) H(7) 2.8355 yes .
C(4) H(8) 3.0754 yes .
C(4) H(10) 3.2726 yes .
C(4) H(12A) 2.6154 yes .
C(4) H(17) 3.2575 yes .
C(4) H(20A) 3.2049 yes .
C(5) H(1) 3.3201 yes .
C(5) H(7) 2.9475 yes .
C(5) H(8) 2.8752 yes .
C(5) H(12A) 2.8849 yes .
C(5) H(16) 3.2420 yes .
C(6) H(5) 3.2418 yes .
C(6) H(7) 2.7497 yes .
C(6) H(15) 3.2573 yes .
C(6) H(18) 3.2565 yes .
C(7) H(5) 2.9342 yes .
C(7) H(8) 3.1027 yes .
C(7) H(20A) 2.8550 yes .
C(7) H(20B) 3.3743 yes .
C(7) H(21) 3.3714 yes .
C(8) H(1) 3.3120 yes .
C(8) H(5) 3.0259 yes .
C(8) H(7) 2.9512 yes .
C(8) H(13) 3.2547 yes .
C(8) H(14) 3.2095 yes .
C(10) H(17) 3.2220 yes .
C(11) H(1) 2.5210 yes .
C(11) H(5) 3.2284 yes .
C(11) H(12A) 3.3148 yes .
C(11) H(16) 3.2403 yes .
C(11) H(20A) 3.2232 yes .
C(12) H(1) 2.7583 yes .
C(12) H(5) 3.4737 yes .
C(12) H(19) 3.3179 yes .
C(13) H(8) 3.2459 yes .
C(13) H(14) 3.2251 yes .
C(14) H(1) 2.4928 yes .
C(14) H(8) 3.2097 yes .
C(14) H(13) 3.2388 yes .
C(15) H(18) 3.2061 yes .
C(16) H(5) 3.2356 yes .
C(17) H(2) 2.3908 yes .
C(17) H(10) 3.2225 yes .
C(18) H(15) 3.2090 yes .
C(19) H(1) 3.0200 yes .
C(19) H(12A) 3.2921 yes .
C(19) H(12B) 2.7800 yes .
C(20) H(1) 2.7901 yes .
C(20) H(7) 3.3851 yes .
C(20) H(21) 3.2918 yes .
C(21) H(1) 2.9539 yes .
C(21) H(7) 3.3115 yes .
C(21) H(12B) 3.0166 yes .
C(21) H(20A) 2.9792 yes .
C(21) H(20B) 3.1549 yes .
H(1) H(2) 3.0983 yes .
H(1) H(7) 2.8544 yes .
H(1) H(12A) 3.0206 yes .
H(1) H(14) 2.2600 yes .
H(1) H(20A) 2.4040 yes .
H(2) H(17) 2.2582 yes .
H(2) H(20A) 3.3819 yes .
H(5) H(7) 2.4761 yes .
H(5) H(8) 2.3488 yes .
H(5) H(10) 2.3138 yes .
H(5) H(12A) 2.9930 yes .
H(7) H(8) 2.5979 yes .
H(7) H(12A) 2.3943 yes .
H(7) H(12B) 2.3297 yes .
H(8) H(18) 2.3056 yes .
H(10) H(16) 2.3104 yes .
H(12A) H(20A) 2.2762 yes .
H(12A) H(20B) 2.4054 yes .
H(12B) H(19) 3.5564 yes .
H(12B) H(20A) 2.8191 yes .
H(12B) H(20B) 2.2736 yes .
H(13) H(15) 2.2954 yes .
H(13) H(18) 2.3268 yes .
H(14) H(15) 2.3041 yes .
H(16) H(17) 2.3075 yes .
H(19) H(20A) 2.4829 yes .
H(19) H(20B) 2.3179 yes .
H(19) H(21) 2.2138 yes .
O(2) H(10) 2.7860 yes 3_455
O(2) H(15) 3.4707 yes 3_555
O(2) H(16) 2.8336 yes 3_455
O(2) H(19) 3.4807 yes 2_645
O(9) H(2) 2.0456 yes 2_644
O(9) H(10) 3.4910 yes 4_754
O(9) H(15) 2.8869 yes 4_654
O(9) H(17) 3.0766 yes 2_644
O(9) H(18) 3.5804 yes 2_654
C(3) H(2) 3.0596 yes 2_644
C(4) H(14) 3.4131 yes 3_555
C(4) H(19) 3.2896 yes 2_645
C(5) H(13) 3.0872 yes 3_545
C(5) H(14) 3.2421 yes 3_555
C(5) H(21) 3.4010 yes 2_645
C(7) H(2) 3.5391 yes 2_644
C(8) H(2) 3.2657 yes 2_644
C(8) H(16) 3.4749 yes 4_754
C(8) H(17) 3.5021 yes 2_644
C(10) H(1) 3.4524 yes 3_555
C(10) H(2) 3.4251 yes 3_555
C(10) H(7) 3.3696 yes 4_755
C(10) H(13) 3.1289 yes 3_545
C(10) H(14) 2.9808 yes 3_555
C(10) H(21) 3.3640 yes 2_645
C(11) H(14) 3.2819 yes 3_555
C(11) H(15) 3.4012 yes 3_555
C(11) H(19) 2.9483 yes 2_645
C(12) H(21) 3.4796 yes 3_555
C(13) H(5) 3.4512 yes 3_445
C(13) H(10) 3.3215 yes 3_445
C(13) H(12B) 2.8579 yes 2_645
C(13) H(17) 3.0441 yes 2_644
C(14) H(12A) 3.1575 yes 3_455
C(15) H(12A) 3.5199 yes 3_455
C(15) H(12B) 2.9760 yes 2_645
C(15) H(17) 3.3953 yes 2_644
C(15) H(20A) 3.4481 yes 3_455
C(15) H(20B) 3.5055 yes 3_455
C(16) H(2) 3.3584 yes 3_555
C(16) H(7) 3.3170 yes 4_755
C(16) H(14) 2.8731 yes 3_555
C(16) H(19) 3.3642 yes 2_645
C(17) H(14) 3.0214 yes 3_555
C(17) H(15) 3.4495 yes 3_555
C(17) H(19) 2.9969 yes 2_645
C(17) H(20B) 3.5422 yes 4_765
C(18) H(10) 3.4943 yes 3_445
C(18) H(12B) 3.4796 yes 2_645
C(18) H(17) 3.0921 yes 2_644
C(18) H(19) 3.4417 yes 1_545
C(19) H(18) 3.2417 yes 1_565
C(20) H(15) 3.4095 yes 3_555
C(20) H(18) 3.2289 yes 1_565
C(21) H(12A) 3.5510 yes 3_455
H(1) C(10) 3.4524 yes 3_455
H(1) H(10) 3.2544 yes 3_455
H(2) O(9) 2.0456 yes 2_655
H(2) C(3) 3.0596 yes 2_655
H(2) C(7) 3.5391 yes 2_655
H(2) C(8) 3.2657 yes 2_655
H(2) C(10) 3.4251 yes 3_455
H(2) C(16) 3.3584 yes 3_455
H(2) H(7) 3.0688 yes 2_655
H(2) H(8) 3.2524 yes 2_655
H(2) H(10) 2.8849 yes 3_455
H(2) H(15) 3.4196 yes 3_555
H(2) H(16) 2.7560 yes 3_455
H(5) C(13) 3.4512 yes 3_545
H(5) H(13) 2.5977 yes 3_545
H(5) H(16) 3.3825 yes 4_754
H(7) C(10) 3.3696 yes 4_754
H(7) C(16) 3.3170 yes 4_754
H(7) H(2) 3.0688 yes 2_644
H(7) H(10) 2.9610 yes 4_754
H(7) H(16) 2.8564 yes 4_754
H(7) H(21) 3.5881 yes 3_555
H(8) H(2) 3.2524 yes 2_644
H(8) H(13) 3.2145 yes 3_545
H(8) H(16) 2.7447 yes 4_754
H(8) H(21) 3.5770 yes 2_645
H(10) O(2) 2.7860 yes 3_555
H(10) O(9) 3.4910 yes 4_755
H(10) C(13) 3.3215 yes 3_545
H(10) C(18) 3.4943 yes 3_545
H(10) H(1) 3.2544 yes 3_555
H(10) H(2) 2.8849 yes 3_555
H(10) H(7) 2.9610 yes 4_755
H(10) H(13) 2.6846 yes 3_545
H(10) H(14) 3.4161 yes 3_555
H(10) H(18) 3.0188 yes 3_545
H(10) H(20A) 3.5410 yes 3_555
H(10) H(21) 3.5636 yes 2_645
H(12A) C(14) 3.1575 yes 3_555
H(12A) C(15) 3.5199 yes 3_555
H(12A) C(21) 3.5510 yes 3_555
H(12A) H(14) 2.6943 yes 3_555
H(12A) H(15) 3.3580 yes 3_555
H(12A) H(21) 3.1405 yes 3_555
H(12B) C(13) 2.8579 yes 2_654
H(12B) C(15) 2.9760 yes 2_654
H(12B) C(18) 3.4796 yes 2_654
H(12B) H(13) 2.9148 yes 2_654
H(12B) H(15) 3.0980 yes 2_654
H(12B) H(21) 2.9750 yes 3_555
H(13) C(5) 3.0872 yes 3_445
H(13) C(10) 3.1289 yes 3_445
H(13) H(5) 2.5977 yes 3_445
H(13) H(8) 3.2145 yes 3_445
H(13) H(10) 2.6846 yes 3_445
H(13) H(12B) 2.9148 yes 2_645
H(13) H(17) 3.3066 yes 2_644
H(13) H(21) 3.1102 yes 4_655
H(14) C(4) 3.4131 yes 3_455
H(14) C(5) 3.2421 yes 3_455
H(14) C(10) 2.9808 yes 3_455
H(14) C(11) 3.2819 yes 3_455
H(14) C(16) 2.8731 yes 3_455
H(14) C(17) 3.0214 yes 3_455
H(14) H(10) 3.4161 yes 3_455
H(14) H(12A) 2.6943 yes 3_455
H(14) H(16) 3.2650 yes 3_455
H(14) H(17) 3.4740 yes 3_455
H(15) O(2) 3.4707 yes 3_455
H(15) O(9) 2.8869 yes 4_655
H(15) C(11) 3.4012 yes 3_455
H(15) C(17) 3.4495 yes 3_455
H(15) C(20) 3.4095 yes 3_455
H(15) H(2) 3.4196 yes 3_455
H(15) H(12A) 3.3580 yes 3_455
H(15) H(12B) 3.0980 yes 2_645
H(15) H(17) 3.4698 yes 3_455
H(15) H(20A) 2.8208 yes 3_455
H(15) H(20B) 3.2229 yes 3_455
H(15) H(21) 3.5782 yes 4_655
H(16) O(2) 2.8336 yes 3_555
H(16) C(8) 3.4749 yes 4_755
H(16) H(2) 2.7560 yes 3_555
H(16) H(5) 3.3825 yes 4_755
H(16) H(7) 2.8564 yes 4_755
H(16) H(8) 2.7447 yes 4_755
H(16) H(14) 3.2650 yes 3_555
H(16) H(20B) 3.1599 yes 4_765
H(17) O(9) 3.0766 yes 2_655
H(17) C(8) 3.5021 yes 2_655
H(17) C(13) 3.0441 yes 2_655
H(17) C(15) 3.3953 yes 2_655
H(17) C(18) 3.0921 yes 2_655
H(17) H(13) 3.3066 yes 2_655
H(17) H(14) 3.4740 yes 3_555
H(17) H(15) 3.4698 yes 3_555
H(17) H(18) 3.3770 yes 2_655
H(17) H(19) 3.3229 yes 2_645
H(17) H(20B) 3.0156 yes 4_765
H(18) O(9) 3.5804 yes 2_645
H(18) C(19) 3.2417 yes 1_545
H(18) C(20) 3.2289 yes 1_545
H(18) H(10) 3.0188 yes 3_445
H(18) H(17) 3.3770 yes 2_644
H(18) H(19) 2.7826 yes 1_545
H(18) H(20A) 2.7651 yes 1_545
H(18) H(20B) 3.2019 yes 1_545
H(19) O(2) 3.4807 yes 2_654
H(19) C(4) 3.2896 yes 2_654
H(19) C(11) 2.9483 yes 2_654
H(19) C(16) 3.3642 yes 2_654
H(19) C(17) 2.9969 yes 2_654
H(19) C(18) 3.4417 yes 1_565
H(19) H(17) 3.3229 yes 2_654
H(19) H(18) 2.7826 yes 1_565
H(20A) C(15) 3.4481 yes 3_555
H(20A) H(10) 3.5410 yes 3_455
H(20A) H(15) 2.8208 yes 3_555
H(20A) H(18) 2.7651 yes 1_565
H(20B) C(15) 3.5055 yes 3_555
H(20B) C(17) 3.5422 yes 4_764
H(20B) H(15) 3.2229 yes 3_555
H(20B) H(16) 3.1599 yes 4_764
H(20B) H(17) 3.0156 yes 4_764
H(20B) H(18) 3.2019 yes 1_565
H(21) C(5) 3.4010 yes 2_654
H(21) C(10) 3.3640 yes 2_654
H(21) C(12) 3.4796 yes 3_455
H(21) H(7) 3.5881 yes 3_455
H(21) H(8) 3.5770 yes 2_654
H(21) H(10) 3.5636 yes 2_654
H(21) H(12A) 3.1405 yes 3_455
H(21) H(12B) 2.9750 yes 3_455
H(21) H(13) 3.1102 yes 4_654
H(21) H(15) 3.5782 yes 4_654

loop_
_geom_hbond_atom_site_label_D
_geom_hbond_atom_site_label_H
_geom_hbond_atom_site_label_A
_geom_hbond_site_symmetry_A
_geom_hbond_distance_DA
_geom_hbond_distance_DH
_geom_hbond_distance_HA
_geom_hbond_angle_DHA
_geom_hbond_publ_flag
O(2) H(2) O(9) 2_655 2.688(4) 0.820 2.046 134.9(2) no

loop_
_geom_torsion_atom_site_label_1
_geom_torsion_atom_site_label_2
_geom_torsion_atom_site_label_3
_geom_torsion_atom_site_label_4
_geom_torsion
_geom_torsion_publ_flag
C(4) C(1) C(6) C(8) -63.0(3) no
C(4) C(1) C(6) C(14) 114.6(2) no
C(6) C(1) C(4) C(5) 74.7(3) no
C(6) C(1) C(4) C(11) -104.6(3) no
C(4) C(1) C(7) C(12) -51.6(3) no
C(7) C(1) C(4) C(5) -53.4(3) no
C(7) C(1) C(4) C(11) 127.2(2) no
C(6) C(1) C(7) C(3) 60.2(3) no
C(7) C(1) C(6) C(8) 65.3(3) no
C(7) C(1) C(6) C(14) -117.1(2) no
O(9) C(3) C(7) C(1) -91.8(3) no
O(9) C(3) C(7) C(12) 146.1(3) no
C(7) C(3) C(21) C(19) 10.0(5) no
C(21) C(3) C(7) C(1) 85.4(3) no
C(21) C(3) C(7) C(12) -36.6(4) no
C(1) C(4) C(11) O(2) -1.6(4) no
C(5) C(4) C(11) C(17) -0.6(4) no
C(11) C(4) C(5) C(10) 0.6(4) no
C(4) C(5) C(10) C(16) -0.1(5) no
C(8) C(6) C(14) C(15) -1.0(4) no
C(14) C(6) C(8) C(18) 1.3(5) no
C(1) C(7) C(12) C(20) -65.0(3) no
C(3) C(7) C(12) C(20) 55.3(3) no
C(6) C(8) C(18) C(13) -0.9(6) no
C(5) C(10) C(16) C(17) -0.6(5) no
C(4) C(11) C(17) C(16) -0.1(4) no
C(7) C(12) C(20) C(19) -46.5(4) no
C(15) C(13) C(18) C(8) 0.0(6) no
C(18) C(13) C(15) C(14) 0.4(5) no
C(6) C(14) C(15) C(13) 0.1(5) no
C(10) C(16) C(17) C(11) 0.7(5) no
C(20) C(19) C(21) C(3) 0.5(7) no
C(21) C(19) C(20) C(12) 18.0(7) no
